data_7223802
loop_
_publ_author_name
'Gawade, Rupesh Liladhar'
'Chakravarty, Debamitra K.'
'Debgupta, Joyashish'
'Sangtani, Ekta'
'Narawade, Santosh'
'Gonnade, Rajesh G.'
'Puranik, Vedavati G.'
'Deobagkar, Deepti D.'

_publ_section_title
;
 Comparative Study of dG Affinity vs.DNA Methylation Modulating Properties
 of Side Chain Derivatives of Procainamide: Insight into its DNA
 Hypomethylating Effect
;
_journal_name_full 'RSC Adv.'
_journal_paper_doi 10.1039/C5RA20012A
_journal_year 2016
_chemical_formula_moiety 'C15 H16 N2 O'
_chemical_formula_sum 'C15 H16 N2 O'
_chemical_formula_weight 240.30
_chemical_name_systematic
; 
 ? 
;
_space_group_IT_number 19
_symmetry_cell_setting orthorhombic
_symmetry_space_group_name_Hall 'P 2ac 2ab'
_symmetry_space_group_name_H-M 'P 21 21 21'
_atom_sites_solution_hydrogens geom
_atom_sites_solution_primary direct
_atom_sites_solution_secondary difmap
_audit_creation_method SHELXL-97
_audit_update_record
;
2015-09-18 deposited with the CCDC.
2016-01-04 downloaded from the CCDC.
;
_cell_angle_alpha 90.00
_cell_angle_beta 90.00
_cell_angle_gamma 90.00
_cell_formula_units_Z 4
_cell_length_a 9.5732(13)
_cell_length_b 9.6932(13)
_cell_length_c 14.0706(18)
_cell_measurement_reflns_used 4677
_cell_measurement_temperature 296(2)
_cell_measurement_theta_max 23.03
_cell_measurement_theta_min 2.57
_cell_volume 1305.7(3)
_computing_cell_refinement 'SAINT (APEX2, Bruker, 2006)'
_computing_data_collection 'APEX2 (Bruker, 2006)'
_computing_data_reduction 'SAINT (APEX2, Bruker, 2006)'
_computing_molecular_graphics 'Bruker SHELXTL'
_computing_publication_material 'Bruker SHELXTL'
_computing_structure_refinement 'SHELXL-97 (Sheldrick, 2008)'
_computing_structure_solution 'SHELXS-97 (Sheldrick, 2008)'
_diffrn_ambient_temperature 296(2)
_diffrn_measured_fraction_theta_full 0.990
_diffrn_measured_fraction_theta_max 0.990
_diffrn_measurement_device 'CCD Area Detector'
_diffrn_measurement_device_type 'Bruker APEX-II CCD'
_diffrn_measurement_method '\f and \w scans'
_diffrn_radiation_monochromator graphite
_diffrn_radiation_source 'fine-focus sealed tube'
_diffrn_radiation_type MoK\a
_diffrn_radiation_wavelength 0.71073
_diffrn_reflns_av_R_equivalents 0.0645
_diffrn_reflns_av_sigmaI/netI 0.0494
_diffrn_reflns_limit_h_max 10
_diffrn_reflns_limit_h_min -11
_diffrn_reflns_limit_k_max 11
_diffrn_reflns_limit_k_min -11
_diffrn_reflns_limit_l_max 16
_diffrn_reflns_limit_l_min -15
_diffrn_reflns_number 13719
_diffrn_reflns_theta_full 25.00
_diffrn_reflns_theta_max 25.00
_diffrn_reflns_theta_min 2.55
_exptl_absorpt_coefficient_mu 0.078
_exptl_absorpt_correction_T_max 0.9953
_exptl_absorpt_correction_T_min 0.9808
_exptl_absorpt_correction_type multi-scan
_exptl_absorpt_process_details 'SADABS (Bruker, 2006)'
_exptl_crystal_colour colourless
_exptl_crystal_density_diffrn 1.222
_exptl_crystal_density_method 'not measured'
_exptl_crystal_description needle
_exptl_crystal_F_000 512
_exptl_crystal_size_max 0.25
_exptl_crystal_size_mid 0.09
_exptl_crystal_size_min 0.06
_refine_diff_density_max 0.331
_refine_diff_density_min -0.249
_refine_diff_density_rms 0.069
_refine_ls_abs_structure_details 'Flack H D (1983), Acta Cryst. A39, 876-881'
_refine_ls_abs_structure_Flack -1(3)
_refine_ls_extinction_method none
_refine_ls_goodness_of_fit_ref 1.236
_refine_ls_hydrogen_treatment constr
_refine_ls_matrix_type full
_refine_ls_number_parameters 163
_refine_ls_number_reflns 2289
_refine_ls_number_restraints 0
_refine_ls_restrained_S_all 1.236
_refine_ls_R_factor_all 0.0885
_refine_ls_R_factor_gt 0.0671
_refine_ls_shift/su_max 0.000
_refine_ls_shift/su_mean 0.000
_refine_ls_structure_factor_coef Fsqd
_refine_ls_weighting_details 'calc w=1/[\s^2^(Fo^2^)+(0.0829P)^2^+0.0000P] where P=(Fo^2^+2Fc^2^)/3'
_refine_ls_weighting_scheme calc
_refine_ls_wR_factor_gt 0.1611
_refine_ls_wR_factor_ref 0.1711
_reflns_number_gt 1788
_reflns_number_total 2289
_reflns_threshold_expression >2sigma(I)
_cod_data_source_file c5ra20012a2.cif
_cod_data_source_block compound_1_phenyl
_cod_depositor_comments
;
The following automatic conversions were performed:

'_symmetry_cell_setting' value 'Orthorhombic' changed to
'orthorhombic' according to
/usr/data/users/saulius/crontab/automatic-downloads/rss-feeds/RSC/lib/dictionaries/cif_core.dic
dictionary named 'cif_core.dic' version 2.4.2 from 2011-04-26.

Automatic conversion script
Id: cif_fix_values 4268 2015-11-12 08:31:59Z antanas 
;
_cod_original_sg_symbol_H-M 'P2(1)2(1)2(1) '
_cod_database_code 7223802

loop_
_symmetry_equiv_pos_as_xyz
'x, y, z'
'x+1/2, -y+1/2, -z'
'-x, y+1/2, -z+1/2'
'-x+1/2, -y, z+1/2'

loop_
_atom_site_label
_atom_site_type_symbol
_atom_site_fract_x
_atom_site_fract_y
_atom_site_fract_z
_atom_site_U_iso_or_equiv
_atom_site_adp_type
_atom_site_occupancy
_atom_site_symmetry_multiplicity
_atom_site_calc_flag
_atom_site_refinement_flags
O1 O 0.0781(3) 0.4778(2) 0.27608(15) 0.0650(7) Uani 1 1 d .
N1 N 0.1688(3) 0.6553(3) -0.15490(18) 0.0663(9) Uani 1 1 d .
H1A H 0.2436 0.6194 -0.1779 0.080 Uiso 1 1 calc R
H1B H 0.1128 0.7004 -0.1913 0.080 Uiso 1 1 calc R
N2 N -0.0341(3) 0.6821(3) 0.27864(16) 0.0664(9) Uani 1 1 d .
H2 H -0.0491 0.7590 0.2500 0.080 Uiso 1 1 calc R
C1 C 0.0758(4) 0.6091(3) 0.1335(2) 0.0457(8) Uani 1 1 d .
C2 C 0.1943(4) 0.5511(3) 0.0939(2) 0.0525(8) Uani 1 1 d .
H2A H 0.2534 0.4988 0.1320 0.063 Uiso 1 1 calc R
C3 C 0.2266(4) 0.5692(3) -0.0003(2) 0.0530(9) Uani 1 1 d .
H3 H 0.3092 0.5325 -0.0242 0.064 Uiso 1 1 calc R
C4 C 0.1386(3) 0.6408(3) -0.0599(2) 0.0489(8) Uani 1 1 d .
C5 C 0.0188(4) 0.6991(3) -0.0211(2) 0.0577(9) Uani 1 1 d .
H5 H -0.0412 0.7496 -0.0598 0.069 Uiso 1 1 calc R
C6 C -0.0122(4) 0.6830(3) 0.0740(2) 0.0559(9) Uani 1 1 d .
H6 H -0.0932 0.7223 0.0986 0.067 Uiso 1 1 calc R
C7 C 0.0405(4) 0.5844(3) 0.2349(2) 0.0497(8) Uani 1 1 d .
C8 C -0.0920(5) 0.6610(4) 0.3759(2) 0.0802(12) Uani 1 1 d .
H8A H -0.1821 0.7064 0.3806 0.096 Uiso 1 1 calc R
H8B H -0.1063 0.5632 0.3868 0.096 Uiso 1 1 calc R
C9 C 0.0023(4) 0.7164(4) 0.4499(2) 0.0708(11) Uani 1 1 d .
H9A H 0.0153 0.8146 0.4397 0.085 Uiso 1 1 calc R
H9B H 0.0928 0.6721 0.4446 0.085 Uiso 1 1 calc R
C10 C -0.0566(4) 0.6924(4) 0.5503(2) 0.0637(10) Uani 1 1 d .
C11 C -0.1162(6) 0.5686(4) 0.5772(3) 0.0914(15) Uani 1 1 d .
H11 H -0.1189 0.4959 0.5341 0.110 Uiso 1 1 calc R
C12 C -0.1718(5) 0.5512(5) 0.6672(3) 0.0914(14) Uani 1 1 d .
H12 H -0.2129 0.4678 0.6842 0.110 Uiso 1 1 calc R
C13 C -0.1660(5) 0.6570(5) 0.7305(3) 0.0826(13) Uani 1 1 d .
H13 H -0.2026 0.6468 0.7913 0.099 Uiso 1 1 calc R
C14 C -0.1069(5) 0.7761(5) 0.7041(3) 0.0831(13) Uani 1 1 d .
H14 H -0.1024 0.8477 0.7480 0.100 Uiso 1 1 calc R
C15 C -0.0533(4) 0.7971(4) 0.6160(2) 0.0734(11) Uani 1 1 d .
H15 H -0.0145 0.8820 0.6001 0.088 Uiso 1 1 calc R

loop_
_atom_site_aniso_label
_atom_site_aniso_U_11
_atom_site_aniso_U_22
_atom_site_aniso_U_33
_atom_site_aniso_U_23
_atom_site_aniso_U_13
_atom_site_aniso_U_12
O1 0.0741(16) 0.0543(13) 0.0664(14) 0.0140(11) -0.0137(13) 0.0053(13)
N1 0.056(2) 0.081(2) 0.0619(17) -0.0044(14) 0.0121(15) 0.0148(16)
N2 0.092(2) 0.0609(17) 0.0459(15) 0.0024(12) 0.0057(15) 0.0191(17)
C1 0.0430(19) 0.0401(16) 0.0539(17) 0.0003(13) -0.0034(15) 0.0021(15)
C2 0.049(2) 0.0428(17) 0.066(2) -0.0043(15) -0.0105(18) 0.0020(15)
C3 0.042(2) 0.0465(17) 0.070(2) -0.0131(16) 0.0036(18) 0.0034(15)
C4 0.046(2) 0.0429(16) 0.0574(19) -0.0053(14) 0.0036(16) 0.0011(15)
C5 0.055(2) 0.062(2) 0.0561(19) 0.0034(15) -0.0023(16) 0.0164(19)
C6 0.052(2) 0.0591(19) 0.0560(19) -0.0026(15) 0.0020(16) 0.0194(17)
C7 0.047(2) 0.0466(17) 0.0557(18) 0.0048(14) -0.0113(16) -0.0001(15)
C8 0.087(3) 0.092(3) 0.062(2) -0.002(2) -0.005(2) 0.003(2)
C9 0.076(3) 0.059(2) 0.077(2) 0.0018(17) 0.004(2) 0.007(2)
C10 0.080(3) 0.056(2) 0.0546(19) 0.0076(16) -0.0001(18) 0.020(2)
C11 0.139(4) 0.072(3) 0.063(2) -0.0039(19) 0.010(3) 0.011(3)
C12 0.109(4) 0.100(3) 0.065(2) 0.018(2) 0.002(3) -0.009(3)
C13 0.084(3) 0.112(4) 0.052(2) 0.006(2) 0.007(2) 0.007(3)
C14 0.098(3) 0.096(3) 0.056(2) -0.013(2) -0.003(2) 0.033(3)
C15 0.089(3) 0.057(2) 0.074(2) 0.0016(17) -0.002(2) 0.017(2)

loop_
_atom_type_symbol
_atom_type_description
_atom_type_scat_dispersion_real
_atom_type_scat_dispersion_imag
_atom_type_scat_source
C C 0.0033 0.0016 'International Tables Vol C Tables 4.2.6.8 and 6.1.1.4'
H H 0.0000 0.0000 'International Tables Vol C Tables 4.2.6.8 and 6.1.1.4'
N N 0.0061 0.0033 'International Tables Vol C Tables 4.2.6.8 and 6.1.1.4'
O O 0.0106 0.0060 'International Tables Vol C Tables 4.2.6.8 and 6.1.1.4'

loop_
_geom_angle_atom_site_label_1
_geom_angle_atom_site_label_2
_geom_angle_atom_site_label_3
_geom_angle
C4 N1 H1A 120.0
C4 N1 H1B 120.0
H1A N1 H1B 120.0
C7 N2 C8 121.6(3)
C7 N2 H2 119.2
C8 N2 H2 119.2
C2 C1 C6 117.8(3)
C2 C1 C7 120.5(3)
C6 C1 C7 121.6(3)
C3 C2 C1 121.5(3)
C3 C2 H2A 119.3
C1 C2 H2A 119.3
C2 C3 C4 121.0(3)
C2 C3 H3 119.5
C4 C3 H3 119.5
N1 C4 C3 121.0(3)
N1 C4 C5 120.9(3)
C3 C4 C5 118.1(3)
C6 C5 C4 120.8(3)
C6 C5 H5 119.6
C4 C5 H5 119.6
C5 C6 C1 120.8(3)
C5 C6 H6 119.6
C1 C6 H6 119.6
O1 C7 N2 122.1(3)
O1 C7 C1 121.2(3)
N2 C7 C1 116.7(3)
C9 C8 N2 111.7(4)
C9 C8 H8A 109.3
N2 C8 H8A 109.3
C9 C8 H8B 109.3
N2 C8 H8B 109.3
H8A C8 H8B 107.9
C8 C9 C10 111.5(3)
C8 C9 H9A 109.3
C10 C9 H9A 109.3
C8 C9 H9B 109.3
C10 C9 H9B 109.3
H9A C9 H9B 108.0
C15 C10 C11 117.9(3)
C15 C10 C9 119.8(3)
C11 C10 C9 122.2(3)
C10 C11 C12 121.0(4)
C10 C11 H11 119.5
C12 C11 H11 119.5
C13 C12 C11 119.5(4)
C13 C12 H12 120.3
C11 C12 H12 120.3
C14 C13 C12 119.1(4)
C14 C13 H13 120.5
C12 C13 H13 120.5
C13 C14 C15 122.9(4)
C13 C14 H14 118.6
C15 C14 H14 118.6
C14 C15 C10 119.7(4)
C14 C15 H15 120.2
C10 C15 H15 120.2

loop_
_geom_bond_atom_site_label_1
_geom_bond_atom_site_label_2
_geom_bond_distance
O1 C7 1.238(3)
N1 C4 1.375(4)
N1 H1A 0.8600
N1 H1B 0.8600
N2 C7 1.337(4)
N2 C8 1.491(4)
N2 H2 0.8600
C1 C2 1.383(5)
C1 C6 1.387(4)
C1 C7 1.486(4)
C2 C3 1.373(4)
C2 H2A 0.9300
C3 C4 1.376(4)
C3 H3 0.9300
C4 C5 1.390(4)
C5 C6 1.380(4)
C5 H5 0.9300
C6 H6 0.9300
C8 C9 1.479(5)
C8 H8A 0.9700
C8 H8B 0.9700
C9 C10 1.539(5)
C9 H9A 0.9700
C9 H9B 0.9700
C10 C15 1.372(5)
C10 C11 1.381(6)
C11 C12 1.384(6)
C11 H11 0.9300
C12 C13 1.360(6)
C12 H12 0.9300
C13 C14 1.338(6)
C13 H13 0.9300
C14 C15 1.357(5)
C14 H14 0.9300
C15 H15 0.9300

loop_
_geom_torsion_atom_site_label_1
_geom_torsion_atom_site_label_2
_geom_torsion_atom_site_label_3
_geom_torsion_atom_site_label_4
_geom_torsion
C6 C1 C2 C3 1.9(4)
C7 C1 C2 C3 178.0(3)
C1 C2 C3 C4 -2.9(5)
C2 C3 C4 N1 -178.0(3)
C2 C3 C4 C5 2.5(5)
N1 C4 C5 C6 179.2(3)
C3 C4 C5 C6 -1.3(5)
C4 C5 C6 C1 0.4(5)
C2 C1 C6 C5 -0.7(5)
C7 C1 C6 C5 -176.7(3)
C8 N2 C7 O1 -7.9(5)
C8 N2 C7 C1 171.7(3)
C2 C1 C7 O1 -27.8(4)
C6 C1 C7 O1 148.2(3)
C2 C1 C7 N2 152.6(3)
C6 C1 C7 N2 -31.4(4)
C7 N2 C8 C9 94.4(4)
N2 C8 C9 C10 -179.1(3)
C8 C9 C10 C15 -135.3(4)
C8 C9 C10 C11 43.4(5)
C15 C10 C11 C12 0.6(7)
C9 C10 C11 C12 -178.2(4)
C10 C11 C12 C13 -0.9(8)
C11 C12 C13 C14 0.3(7)
C12 C13 C14 C15 0.7(7)
C13 C14 C15 C10 -1.1(6)
C11 C10 C15 C14 0.4(6)
C9 C10 C15 C14 179.2(3)
